data_7050903
loop_
_publ_author_name
'Chick Wilson'

_publ_section_title
;
Interesting proton behaviour in molecular
structures.  Variable temperature neutron diffraction and ab initio
study of acetylsalicylic acid: characterising librational motions and
comparing protons in different hydrogen bonding potentials
;
_journal_name_full 'New Journal of Chemistry'
_journal_paper_doi 10.1039/b203775k
_journal_year 2002
_chemical_formula_sum 'C9 H8 O4'
_chemical_formula_weight 180.16
_chemical_name_common Aspirin
_space_group_IT_number 14
_symmetry_cell_setting monoclinic
_symmetry_space_group_name_Hall '-P 2ybc'
_symmetry_space_group_name_H-M 'P 1 21/c 1'
_cell_angle_alpha 90.00
_cell_angle_beta 95.95(2)
_cell_angle_gamma 90.00
_cell_formula_units_Z 4
_cell_length_a 11.204(3)
_cell_length_b 6.5440(10)
_cell_length_c 11.223(3)
_cell_measurement_temperature 60(1)
_cell_volume 818.4(3)
_diffrn_ambient_temperature 60(1)
_exptl_crystal_density_diffrn 1.461
_cod_depositor_comments
;
The following automatic conversions were performed:
'_symmetry_cell_setting' value 'Monoclinic' changed to 'monoclinic'
according to '/home/saulius/struct/CIF-dictionaries/cif_core.dic'
dictionary named 'cif_core.dic' version 2.4.1 from 2010-06-29.

Automatic conversion script
Id: cif_fix_enum 1527 2010-12-29 10:47:43Z saulius 
;
_cod_original_sg_symbol_H-M 'P 21/c'
_cod_database_code 7050903

loop_
_symmetry_equiv_pos_as_xyz
'x, y, z'
'-x, y+1/2, -z+1/2'
'-x, -y, -z'
'x, -y-1/2, z-1/2'

loop_
_atom_site_label
_atom_site_type_symbol
_atom_site_fract_x
_atom_site_fract_y
_atom_site_fract_z
_atom_site_U_iso_or_equiv
_atom_site_adp_type
_atom_site_occupancy
_atom_site_calc_flag
_atom_site_refinement_flags
_atom_site_disorder_assembly
_atom_site_disorder_group
C1 C 0.1540(2) 0.5590(4) 0.0667(2) 0.0058(4) Uani 1 d . . .
C2 C 0.2478(2) 0.4799(4) 0.0074(2) 0.0055(4) Uani 1 d . . .
C3 C 0.3006(3) 0.2939(4) 0.0403(3) 0.0084(4) Uani 1 d . . .
C4 C 0.2610(3) 0.1832(4) 0.1345(3) 0.0091(4) Uani 1 d . . .
C5 C 0.1683(3) 0.2590(4) 0.1957(3) 0.0085(4) Uani 1 d . . .
C6 C 0.1152(2) 0.4448(4) 0.1609(3) 0.0067(4) Uani 1 d . . .
C7 C 0.0898(2) 0.7545(4) 0.0372(2) 0.0059(4) Uani 1 d . . .
C8 C 0.3674(2) 0.7369(4) -0.0632(2) 0.0068(4) Uani 1 d . . .
C9 C 0.3994(3) 0.8406(5) -0.1737(3) 0.0104(5) Uani 1 d . . .
O1 O 0.1239(3) 0.8578(5) -0.0532(3) 0.0082(5) Uani 1 d . . .
O2 O 0.0100(3) 0.8129(5) 0.0957(3) 0.0092(5) Uani 1 d . . .
O3 O 0.2892(3) 0.5804(5) -0.0896(3) 0.0066(4) Uani 1 d . . .
O4 O 0.4043(3) 0.7811(5) 0.0381(3) 0.0107(5) Uani 1 d . . .
H1 H 0.3724(7) 0.2394(12) -0.0090(8) 0.0255(15) Uani 1 d . . .
H2 H 0.3027(8) 0.0389(10) 0.1618(8) 0.0255(15) Uani 1 d . . .
H3 H 0.1377(7) 0.1749(12) 0.2703(7) 0.0226(13) Uani 1 d . . .
H4 H 0.0419(7) 0.5040(11) 0.2078(7) 0.0207(12) Uani 1 d . . .
H5 H 0.4619(10) 0.9645(16) -0.1481(9) 0.034(2) Uani 1 d . . .
H6 H 0.3180(10) 0.895(2) -0.2246(12) 0.050(3) Uani 1 d . . .
H7 H 0.4390(14) 0.7325(17) -0.2315(11) 0.047(3) Uani 1 d . . .
H8 H 0.0728(7) 0.9854(10) -0.0668(7) 0.0185(11) Uani 1 d . . .

loop_
_atom_site_aniso_label
_atom_site_aniso_U_11
_atom_site_aniso_U_22
_atom_site_aniso_U_33
_atom_site_aniso_U_23
_atom_site_aniso_U_13
_atom_site_aniso_U_12
C1 0.0062(9) 0.0054(8) 0.0058(9) 0.0009(7) 0.0013(7) 0.0017(7)
C2 0.0053(9) 0.0055(7) 0.0057(9) -0.0012(7) 0.0002(7) 0.0007(7)
C3 0.0085(10) 0.0074(9) 0.0095(10) 0.0003(8) 0.0016(8) 0.0036(8)
C4 0.0102(11) 0.0050(8) 0.0123(11) 0.0020(7) 0.0021(9) 0.0006(7)
C5 0.0085(9) 0.0075(8) 0.0096(9) 0.0020(8) 0.0017(8) -0.0003(8)
C6 0.0063(9) 0.0062(8) 0.0079(10) 0.0009(7) 0.0021(8) 0.0007(8)
C7 0.0075(9) 0.0050(8) 0.0054(8) 0.0007(7) 0.0017(7) 0.0017(8)
C8 0.0059(9) 0.0077(8) 0.0071(8) -0.0003(7) 0.0018(7) -0.0008(7)
C9 0.0095(11) 0.0156(11) 0.0064(9) 0.0023(8) 0.0015(8) -0.0043(9)
O1 0.0078(11) 0.0071(10) 0.0103(12) 0.0029(9) 0.0038(9) 0.0024(8)
O2 0.0103(12) 0.0094(10) 0.0086(11) 0.0024(9) 0.0042(9) 0.0041(9)
O3 0.0060(10) 0.0080(10) 0.0058(10) 0.0003(8) 0.0005(8) -0.0008(8)
O4 0.0124(13) 0.0130(12) 0.0063(10) -0.0012(9) -0.0009(9) -0.0051(10)
H1 0.024(3) 0.022(3) 0.034(4) 0.005(3) 0.019(3) 0.010(3)
H2 0.033(4) 0.013(2) 0.031(4) 0.005(2) 0.007(3) 0.009(2)
H3 0.026(3) 0.021(3) 0.021(3) 0.006(2) 0.007(3) 0.001(2)
H4 0.019(3) 0.019(2) 0.026(3) 0.003(2) 0.008(2) 0.002(2)
H5 0.038(5) 0.036(4) 0.029(4) 0.002(3) 0.005(3) -0.024(4)
H6 0.027(4) 0.079(9) 0.042(6) 0.034(6) -0.012(4) -0.005(5)
H7 0.076(9) 0.030(4) 0.041(6) -0.011(4) 0.036(6) -0.006(5)
H8 0.022(3) 0.0110(19) 0.023(3) 0.0017(19) 0.004(2) 0.0061(19)

loop_
_geom_bond_atom_site_label_1
_geom_bond_atom_site_label_2
_geom_bond_distance
_geom_bond_site_symmetry_2
_geom_bond_publ_flag
C1 C2 1.399(4) . ?
C1 C6 1.400(4) . ?
C1 C7 1.489(4) . ?
C2 C3 1.387(4) . ?
C2 O3 1.392(4) . ?
C3 C4 1.392(4) . ?
C3 H1 1.083(7) . ?
C4 C5 1.394(4) . ?
C4 H2 1.084(7) . ?
C5 C6 1.391(4) . ?
C5 H3 1.086(8) . ?
C6 H4 1.091(8) . ?
C7 O2 1.224(4) . ?
C7 O1 1.309(4) . ?
C8 O4 1.204(4) . ?
C8 O3 1.361(4) . ?
C8 C9 1.490(4) . ?
C9 H5 1.090(9) . ?
C9 H6 1.084(11) . ?
C9 H7 1.085(10) . ?
O1 H8 1.015(7) . ?

loop_
_cod_related_entry_id
_cod_related_entry_database
_cod_related_entry_code
1 ChemSpider 2157
